data_7135090
loop_
_publ_author_name
'David, A. John'
'Seethapathy, Logeshwari'
'Kumar, S. Vijay'
'Das, Rajorshi'
'Das, Anjan'

_publ_section_title
;
 Photocatalytic carboxylation of aryl halides/alkenes with a copper(I)
 complex bypassing the demand for dual catalysts.
;
_journal_issue 90
_journal_name_full 'Chemical communications (Cambridge, England)'
_journal_page_first 17677
_journal_page_last 17680
_journal_paper_doi 10.1039/d5cc04943a
_journal_volume 61
_journal_year 2025
_chemical_formula_moiety 'C24 H16 Cl Cu N4, 2.3[CH3CN]'
_chemical_formula_sum 'C28.6 H22.9 Cl Cu N6.3'
_chemical_formula_weight 553.82
_chemical_name_systematic Copper(I)Phen
_space_group_crystal_system monoclinic
_space_group_IT_number 15
_space_group_name_Hall '-C 2yc'
_space_group_name_H-M_alt 'C 1 2/c 1'
_atom_sites_solution_hydrogens geom
_atom_sites_solution_primary iterative
_audit_creation_date 2025-08-27
_audit_creation_method
;
Olex2 1.5
(compiled 2024.02.16 svn.r378c4104 for OlexSys, GUI svn.r6928)
;
_audit_update_record
;
2025-08-27 deposited with the CCDC.	2025-10-03 downloaded from the CCDC.
;
_cell_angle_alpha 90
_cell_angle_beta 97.687(3)
_cell_angle_gamma 90
_cell_formula_units_Z 8
_cell_length_a 23.240(2)
_cell_length_b 30.200(3)
_cell_length_c 7.4950(6)
_cell_measurement_reflns_used 8824
_cell_measurement_temperature 273(2)
_cell_measurement_theta_max 2.21
_cell_measurement_theta_min 25.67
_cell_volume 5213.1(8)
_computing_molecular_graphics 'Olex2 1.5 (Dolomanov et al., 2009)'
_computing_publication_material 'Olex2 1.5 (Dolomanov et al., 2009)'
_computing_structure_refinement 'SHELXL 2019/3 (Sheldrick, 2015)'
_computing_structure_solution 'olex2.solve 1.5 (Bourhis et al., 2015)'
_diffrn_ambient_temperature 273.15
_diffrn_detector 'CCD area detector'
_diffrn_detector_area_resol_mean 7.9
_diffrn_detector_type 'Bruker SMART CCD 1K area detector'
_diffrn_measured_fraction_theta_full 0.998
_diffrn_measured_fraction_theta_max 0.998
_diffrn_measurement_device 'three-circle diffractometer'
_diffrn_measurement_device_type 'Bruker APEX III CCD'
_diffrn_measurement_method '\w scans'
_diffrn_radiation_monochromator graphite
_diffrn_radiation_probe x-ray
_diffrn_radiation_type MoK\a
_diffrn_radiation_wavelength 0.71073
_diffrn_reflns_av_R_equivalents 0.0773
_diffrn_reflns_av_unetI/netI 0.0491
_diffrn_reflns_Laue_measured_fraction_full 0.998
_diffrn_reflns_Laue_measured_fraction_max 0.998
_diffrn_reflns_limit_h_max 29
_diffrn_reflns_limit_h_min -28
_diffrn_reflns_limit_k_max 37
_diffrn_reflns_limit_k_min -37
_diffrn_reflns_limit_l_max 7
_diffrn_reflns_limit_l_min -9
_diffrn_reflns_number 35604
_diffrn_reflns_point_group_measured_fraction_full 0.998
_diffrn_reflns_point_group_measured_fraction_max 0.998
_diffrn_reflns_theta_full 25.242
_diffrn_reflns_theta_max 26.379
_diffrn_reflns_theta_min 2.208
_diffrn_source 'sealed X-ray tube'
_diffrn_source_target Mo
_exptl_absorpt_coefficient_mu 0.971
_exptl_absorpt_correction_T_max 0.7464
_exptl_absorpt_correction_T_min 0.6974
_exptl_absorpt_correction_type multi-scan
_exptl_absorpt_process_details SADABS
_exptl_crystal_colour 'clear light blue'
_exptl_crystal_colour_lustre clear
_exptl_crystal_colour_modifier light
_exptl_crystal_colour_primary blue
_exptl_crystal_density_diffrn 1.411
_exptl_crystal_description needle
_exptl_crystal_F_000 2277
_exptl_crystal_preparation 'Slow evaporation'
_exptl_crystal_recrystallization_method 'Re-crystallisation from solvent: CH3CN and DMF'
_exptl_crystal_size_max 0.45
_exptl_crystal_size_mid 0.055
_exptl_crystal_size_min 0.052
_refine_diff_density_max 0.365
_refine_diff_density_min -0.315
_refine_diff_density_rms 0.055
_refine_ls_extinction_method none
_refine_ls_goodness_of_fit_ref 1.068
_refine_ls_hydrogen_treatment constr
_refine_ls_matrix_type full
_refine_ls_number_parameters 271
_refine_ls_number_reflns 5331
_refine_ls_number_restraints 484
_refine_ls_restrained_S_all 1.025
_refine_ls_R_factor_all 0.0809
_refine_ls_R_factor_gt 0.0589
_refine_ls_shift/su_max 0.001
_refine_ls_shift/su_mean 0.000
_refine_ls_structure_factor_coef Fsqd
_refine_ls_weighting_details 'w=1/[\s^2^(Fo^2^)+(0.0503P)^2^+10.7902P] where P=(Fo^2^+2Fc^2^)/3'
_refine_ls_weighting_scheme calc
_refine_ls_wR_factor_gt 0.1339
_refine_ls_wR_factor_ref 0.1426
_reflns_Friedel_coverage 0.000
_reflns_number_gt 3904
_reflns_number_total 5331
_reflns_threshold_expression 'I > 2\s(I)'
_cod_data_source_file d5cc04943a2.cif
_cod_data_source_block cuphen_a
_cod_depositor_comments 'Adding full bibliography for 7135090.cif.'
_cod_original_formula_sum 'C28.60 H22.90 Cl Cu N6.30'
_cod_database_code 7135090
_shelx_shelxl_version_number 2019/3
_shelx_space_group_comment
;
The symmetry employed for this shelxl refinement is uniquely defined
by the following loop, which should always be used as a source of
symmetry information in preference to the above space-group names.
They are only intended as comments.
;
_shelx_estimated_absorpt_t_max 0.951
_shelx_estimated_absorpt_t_min 0.669
_olex2_refinement_description
;
1. Uiso/Uaniso restraints and constraints
All non-hydrogen atoms have similar U: within 2A with sigma of 0.04 and sigma
for terminal atoms of 0.08 within 2A
2. Rigid body (RIGU) restrains
 All non-hydrogen atoms
 with sigma for 1-2 distances of 0.004 and sigma for 1-3 distances of 0.004
3.a Aromatic/amide H refined with riding coordinates:
 C8(H8), C9(H9), C10(H10), C11(H11), C12(H12), C3(H3), C2(H2), C1(H1),
 C24(H24), C23(H23), C20(H20), C21(H21), C22(H22), C15(H15), C14(H14), C13(H13)
;
_smtbx_masks_void_probe_radius 1.2
_smtbx_masks_void_truncation_radius 1.2
_olex2_submission_original_sample_id CuPhen
_olex2_submission_special_instructions 'No special instructions were received'

loop_
_space_group_symop_operation_xyz
'x, y, z'
'-x, y, -z+1/2'
'x+1/2, y+1/2, z'
'-x+1/2, y+1/2, -z+1/2'
'-x, -y, -z'
'x, -y, z-1/2'
'-x+1/2, -y+1/2, -z'
'x+1/2, -y+1/2, z-1/2'

loop_
_atom_site_label
_atom_site_type_symbol
_atom_site_fract_x
_atom_site_fract_y
_atom_site_fract_z
_atom_site_U_iso_or_equiv
_atom_site_adp_type
_atom_site_occupancy
_atom_site_site_symmetry_order
_atom_site_calc_flag
_atom_site_refinement_flags_posn
_atom_site_refinement_flags_adp
_atom_site_refinement_flags_occupancy
_atom_site_disorder_assembly
_atom_site_disorder_group
Cu1 Cu 0.72442(2) 0.37970(2) 0.66281(7) 0.05029(17) Uani 1 1 d . U . . .
Cl1 Cl 0.70671(5) 0.35196(3) 0.94036(14) 0.0646(3) Uani 1 1 d . . . . .
N1 N 0.77329(13) 0.34474(10) 0.4936(4) 0.0468(7) Uani 1 1 d . U . . .
N2 N 0.66148(14) 0.34338(10) 0.5299(4) 0.0532(8) Uani 1 1 d . U . . .
N4 N 0.79036(14) 0.41551(11) 0.7786(4) 0.0521(8) Uani 1 1 d . U . . .
C17 C 0.72911(17) 0.47471(12) 0.6660(5) 0.0462(8) Uani 1 1 d . U . . .
N3 N 0.69050(14) 0.44335(10) 0.5995(4) 0.0472(7) Uani 1 1 d . U . . .
C5 C 0.74067(17) 0.31294(12) 0.4034(5) 0.0452(8) Uani 1 1 d . U . . .
C6 C 0.68053(18) 0.31215(12) 0.4234(5) 0.0486(9) Uani 1 1 d . U . . .
C7 C 0.64316(19) 0.27962(13) 0.3370(5) 0.0576(10) Uani 1 1 d . U . . .
C8 C 0.5855(2) 0.28050(16) 0.3650(7) 0.0776(13) Uani 1 1 d . U . . .
H8 H 0.559720 0.259228 0.311950 0.093 Uiso 1 1 calc R U . . .
C9 C 0.5668(2) 0.31233(19) 0.4694(7) 0.0815(14) Uani 1 1 d . U . . .
H9 H 0.527828 0.313647 0.485204 0.098 Uiso 1 1 calc R U . . .
C10 C 0.60570(19) 0.34319(16) 0.5535(6) 0.0680(12) Uani 1 1 d . U . . .
H10 H 0.592396 0.364321 0.628483 0.082 Uiso 1 1 calc R U . . .
C11 C 0.6690(2) 0.24710(14) 0.2301(6) 0.0693(12) Uani 1 1 d . U . . .
H11 H 0.645599 0.225127 0.171667 0.083 Uiso 1 1 calc R U . . .
C12 C 0.7252(2) 0.24764(14) 0.2127(6) 0.0664(12) Uani 1 1 d . U . . .
H12 H 0.740100 0.225810 0.144356 0.080 Uiso 1 1 calc R U . . .
C4 C 0.76295(19) 0.28086(13) 0.2962(5) 0.0540(9) Uani 1 1 d . U . . .
C3 C 0.8225(2) 0.28377(16) 0.2797(6) 0.0685(12) Uani 1 1 d . U . . .
H3 H 0.839496 0.263189 0.210655 0.082 Uiso 1 1 calc R U . . .
C2 C 0.8550(2) 0.31684(16) 0.3653(6) 0.0688(12) Uani 1 1 d . U . . .
H2 H 0.894079 0.319511 0.351904 0.083 Uiso 1 1 calc R U . . .
C1 C 0.82953(18) 0.34684(14) 0.4738(6) 0.0588(10) Uani 1 1 d . U . . .
H1 H 0.852420 0.368899 0.533766 0.071 Uiso 1 1 calc R U . . .
C18 C 0.78244(17) 0.45998(12) 0.7608(5) 0.0460(8) Uani 1 1 d . U . . .
C16 C 0.71834(19) 0.52025(13) 0.6461(5) 0.0540(9) Uani 1 1 d . U . . .
C24 C 0.7617(2) 0.55081(14) 0.7222(6) 0.0674(12) Uani 1 1 d . U . . .
H24 H 0.754718 0.581059 0.710259 0.081 Uiso 1 1 calc R U . . .
C23 C 0.8125(2) 0.53646(15) 0.8111(6) 0.0681(12) Uani 1 1 d . U . . .
H23 H 0.840135 0.557123 0.858050 0.082 Uiso 1 1 calc R U . . .
C19 C 0.82509(19) 0.49047(14) 0.8351(5) 0.0569(10) Uani 1 1 d . U . . .
C20 C 0.8764(2) 0.47337(18) 0.9289(6) 0.0718(12) Uani 1 1 d . U . . .
H20 H 0.905590 0.492452 0.979248 0.086 Uiso 1 1 calc R U . . .
C21 C 0.8836(2) 0.42902(19) 0.9462(7) 0.0791(14) Uani 1 1 d . U . . .
H21 H 0.917534 0.417394 1.008263 0.095 Uiso 1 1 calc R U . . .
C22 C 0.83963(19) 0.40119(16) 0.8702(6) 0.0681(12) Uani 1 1 d . U . . .
H22 H 0.844959 0.370807 0.884213 0.082 Uiso 1 1 calc R U . . .
C15 C 0.6642(2) 0.53266(15) 0.5547(6) 0.0667(11) Uani 1 1 d . U . . .
H15 H 0.654970 0.562528 0.540095 0.080 Uiso 1 1 calc R U . . .
C14 C 0.6251(2) 0.50180(16) 0.4876(6) 0.0681(12) Uani 1 1 d . U . . .
H14 H 0.589222 0.510124 0.427046 0.082 Uiso 1 1 calc R U . . .
C13 C 0.63996(19) 0.45644(15) 0.5113(5) 0.0593(10) Uani 1 1 d . U . . .
H13 H 0.613402 0.435118 0.463416 0.071 Uiso 1 1 calc R U . . .

loop_
_atom_site_aniso_label
_atom_site_aniso_U_11
_atom_site_aniso_U_22
_atom_site_aniso_U_33
_atom_site_aniso_U_23
_atom_site_aniso_U_13
_atom_site_aniso_U_12
Cu1 0.0472(3) 0.0445(3) 0.0589(3) -0.0073(2) 0.0063(2) 0.0010(2)
Cl1 0.0882(8) 0.0481(6) 0.0590(6) 0.0051(5) 0.0151(6) 0.0027(5)
N1 0.0492(18) 0.0409(16) 0.0519(18) 0.0052(13) 0.0128(14) 0.0055(14)
N2 0.0507(19) 0.0497(18) 0.060(2) -0.0031(15) 0.0103(15) -0.0016(15)
N4 0.0477(18) 0.0509(18) 0.0574(19) -0.0061(15) 0.0061(15) 0.0035(15)
C17 0.057(2) 0.0431(18) 0.0425(19) -0.0004(15) 0.0226(16) -0.0005(17)
N3 0.0496(18) 0.0477(17) 0.0453(17) 0.0028(13) 0.0102(14) 0.0067(14)
C5 0.054(2) 0.0421(19) 0.0385(19) 0.0072(15) 0.0028(16) 0.0073(16)
C6 0.059(2) 0.0392(19) 0.046(2) 0.0065(15) 0.0035(17) 0.0001(17)
C7 0.067(3) 0.047(2) 0.053(2) 0.0023(17) -0.0117(19) -0.0004(19)
C8 0.066(3) 0.073(3) 0.087(3) -0.004(2) -0.015(2) -0.015(2)
C9 0.042(3) 0.106(4) 0.095(4) -0.007(3) 0.007(2) -0.013(2)
C10 0.051(2) 0.081(3) 0.074(3) -0.010(2) 0.016(2) -0.002(2)
C11 0.100(3) 0.047(2) 0.054(2) -0.0063(18) -0.017(2) 0.005(2)
C12 0.102(3) 0.045(2) 0.050(2) -0.0043(18) 0.000(2) 0.022(2)
C4 0.077(3) 0.046(2) 0.038(2) 0.0090(15) 0.0047(18) 0.0197(19)
C3 0.084(3) 0.070(3) 0.053(2) 0.002(2) 0.015(2) 0.032(2)
C2 0.063(3) 0.075(3) 0.074(3) 0.009(2) 0.030(2) 0.018(2)
C1 0.055(2) 0.058(2) 0.067(3) 0.010(2) 0.019(2) 0.006(2)
C18 0.051(2) 0.050(2) 0.0404(18) -0.0077(16) 0.0179(16) -0.0030(16)
C16 0.076(3) 0.049(2) 0.042(2) 0.0025(17) 0.0261(18) 0.0047(19)
C24 0.105(3) 0.041(2) 0.063(3) -0.0057(19) 0.037(2) -0.008(2)
C23 0.092(3) 0.060(2) 0.058(3) -0.014(2) 0.031(2) -0.027(2)
C19 0.065(3) 0.065(2) 0.045(2) -0.0137(18) 0.0228(19) -0.018(2)
C20 0.055(3) 0.094(3) 0.068(3) -0.020(3) 0.015(2) -0.021(2)
C21 0.051(3) 0.100(3) 0.084(3) -0.015(3) 0.000(2) 0.001(3)
C22 0.060(3) 0.067(3) 0.076(3) -0.009(2) 0.002(2) 0.013(2)
C15 0.091(3) 0.052(2) 0.062(3) 0.014(2) 0.028(2) 0.020(2)
C14 0.068(3) 0.070(3) 0.068(3) 0.015(2) 0.015(2) 0.024(2)
C13 0.059(3) 0.065(2) 0.054(2) 0.008(2) 0.0093(19) 0.009(2)

loop_
_atom_type_symbol
_atom_type_description
_atom_type_scat_dispersion_real
_atom_type_scat_dispersion_imag
_atom_type_scat_source
C C 0.0033 0.0016 'International Tables Vol C Tables 4.2.6.8 and 6.1.1.4'
H H 0.0000 0.0000 'International Tables Vol C Tables 4.2.6.8 and 6.1.1.4'
Cl Cl 0.1484 0.1585 'International Tables Vol C Tables 4.2.6.8 and 6.1.1.4'
Cu Cu 0.3201 1.2651 'International Tables Vol C Tables 4.2.6.8 and 6.1.1.4'
N N 0.0061 0.0033 'International Tables Vol C Tables 4.2.6.8 and 6.1.1.4'

loop_
_geom_angle_atom_site_label_1
_geom_angle_atom_site_label_2
_geom_angle_atom_site_label_3
_geom_angle
_geom_angle_site_symmetry_1
_geom_angle_site_symmetry_3
_geom_angle_publ_flag
N1 Cu1 Cl1 122.24(9) . . ?
N1 Cu1 N3 122.66(11) . . ?
N2 Cu1 Cl1 92.46(10) . . ?
N2 Cu1 N1 80.84(13) . . ?
N2 Cu1 N3 99.36(13) . . ?
N4 Cu1 Cl1 91.36(10) . . ?
N4 Cu1 N1 95.17(13) . . ?
N4 Cu1 N2 175.54(14) . . ?
N4 Cu1 N3 81.06(13) . . ?
N3 Cu1 Cl1 115.06(9) . . ?
C5 N1 Cu1 110.4(2) . . ?
C1 N1 Cu1 131.3(3) . . ?
C1 N1 C5 118.1(3) . . ?
C6 N2 Cu1 113.9(3) . . ?
C10 N2 Cu1 126.9(3) . . ?
C10 N2 C6 118.6(4) . . ?
C18 N4 Cu1 114.2(3) . . ?
C22 N4 Cu1 127.8(3) . . ?
C22 N4 C18 118.0(4) . . ?
N3 C17 C18 117.3(3) . . ?
N3 C17 C16 123.1(4) . . ?
C16 C17 C18 119.6(4) . . ?
C17 N3 Cu1 110.2(2) . . ?
C13 N3 Cu1 131.5(3) . . ?
C13 N3 C17 118.3(3) . . ?
N1 C5 C6 116.9(3) . . ?
N1 C5 C4 123.6(4) . . ?
C4 C5 C6 119.4(4) . . ?
N2 C6 C5 117.0(3) . . ?
N2 C6 C7 121.9(4) . . ?
C7 C6 C5 121.1(4) . . ?
C6 C7 C11 116.8(4) . . ?
C8 C7 C6 117.8(4) . . ?
C8 C7 C11 125.4(4) . . ?
C7 C8 H8 120.2 . . ?
C9 C8 C7 119.7(4) . . ?
C9 C8 H8 120.2 . . ?
C8 C9 H9 119.9 . . ?
C8 C9 C10 120.1(5) . . ?
C10 C9 H9 119.9 . . ?
N2 C10 C9 121.9(4) . . ?
N2 C10 H10 119.1 . . ?
C9 C10 H10 119.1 . . ?
C7 C11 H11 118.9 . . ?
C12 C11 C7 122.1(4) . . ?
C12 C11 H11 118.9 . . ?
C11 C12 H12 119.3 . . ?
C11 C12 C4 121.5(4) . . ?
C4 C12 H12 119.3 . . ?
C5 C4 C12 119.1(4) . . ?
C5 C4 C3 116.7(4) . . ?
C3 C4 C12 124.1(4) . . ?
C4 C3 H3 120.2 . . ?
C2 C3 C4 119.7(4) . . ?
C2 C3 H3 120.2 . . ?
C3 C2 H2 120.1 . . ?
C3 C2 C1 119.8(4) . . ?
C1 C2 H2 120.1 . . ?
N1 C1 C2 122.0(4) . . ?
N1 C1 H1 119.0 . . ?
C2 C1 H1 119.0 . . ?
N4 C18 C17 117.2(3) . . ?
N4 C18 C19 121.8(4) . . ?
C19 C18 C17 121.0(4) . . ?
C17 C16 C24 119.0(4) . . ?
C15 C16 C17 116.8(4) . . ?
C15 C16 C24 124.2(4) . . ?
C16 C24 H24 119.5 . . ?
C23 C24 C16 121.0(4) . . ?
C23 C24 H24 119.5 . . ?
C24 C23 H23 119.1 . . ?
C24 C23 C19 121.8(4) . . ?
C19 C23 H23 119.1 . . ?
C18 C19 C23 117.7(4) . . ?
C20 C19 C18 117.6(4) . . ?
C20 C19 C23 124.7(4) . . ?
C19 C20 H20 120.1 . . ?
C21 C20 C19 119.9(4) . . ?
C21 C20 H20 120.1 . . ?
C20 C21 H21 120.4 . . ?
C20 C21 C22 119.2(5) . . ?
C22 C21 H21 120.4 . . ?
N4 C22 C21 123.6(5) . . ?
N4 C22 H22 118.2 . . ?
C21 C22 H22 118.2 . . ?
C16 C15 H15 119.6 . . ?
C14 C15 C16 120.8(4) . . ?
C14 C15 H15 119.6 . . ?
C15 C14 H14 120.6 . . ?
C15 C14 C13 118.7(4) . . ?
C13 C14 H14 120.6 . . ?
N3 C13 C14 122.2(4) . . ?
N3 C13 H13 118.9 . . ?
C14 C13 H13 118.9 . . ?

loop_
_geom_bond_atom_site_label_1
_geom_bond_atom_site_label_2
_geom_bond_distance
_geom_bond_site_symmetry_2
_geom_bond_publ_flag
Cu1 Cl1 2.3298(12) . ?
Cu1 N1 2.097(3) . ?
Cu1 N2 1.986(3) . ?
Cu1 N4 1.979(3) . ?
Cu1 N3 2.107(3) . ?
N1 C5 1.348(5) . ?
N1 C1 1.337(5) . ?
N2 C6 1.348(5) . ?
N2 C10 1.332(5) . ?
N4 C18 1.360(5) . ?
N4 C22 1.326(5) . ?
C17 N3 1.353(5) . ?
C17 C18 1.415(5) . ?
C17 C16 1.402(5) . ?
N3 C13 1.329(5) . ?
C5 C6 1.426(5) . ?
C5 C4 1.401(5) . ?
C6 C7 1.410(5) . ?
C7 C8 1.385(7) . ?
C7 C11 1.448(6) . ?
C8 H8 0.9300 . ?
C8 C9 1.347(7) . ?
C9 H9 0.9300 . ?
C9 C10 1.390(6) . ?
C10 H10 0.9300 . ?
C11 H11 0.9300 . ?
C11 C12 1.328(6) . ?
C12 H12 0.9300 . ?
C12 C4 1.422(6) . ?
C4 C3 1.409(6) . ?
C3 H3 0.9300 . ?
C3 C2 1.360(7) . ?
C2 H2 0.9300 . ?
C2 C1 1.401(6) . ?
C1 H1 0.9300 . ?
C18 C19 1.411(5) . ?
C16 C24 1.427(6) . ?
C16 C15 1.402(6) . ?
C24 H24 0.9300 . ?
C24 C23 1.348(7) . ?
C23 H23 0.9300 . ?
C23 C19 1.426(6) . ?
C19 C20 1.400(6) . ?
C20 H20 0.9300 . ?
C20 C21 1.354(7) . ?
C21 H21 0.9300 . ?
C21 C22 1.385(6) . ?
C22 H22 0.9300 . ?
C15 H15 0.9300 . ?
C15 C14 1.350(7) . ?
C14 H14 0.9300 . ?
C14 C13 1.418(6) . ?
C13 H13 0.9300 . ?

loop_
_geom_torsion_atom_site_label_1
_geom_torsion_atom_site_label_2
_geom_torsion_atom_site_label_3
_geom_torsion_atom_site_label_4
_geom_torsion
_geom_torsion_site_symmetry_1
_geom_torsion_site_symmetry_2
_geom_torsion_site_symmetry_3
_geom_torsion_site_symmetry_4
_geom_torsion_publ_flag
Cu1 N1 C5 C6 6.4(4) . . . . ?
Cu1 N1 C5 C4 -172.3(3) . . . . ?
Cu1 N1 C1 C2 173.0(3) . . . . ?
Cu1 N2 C6 C5 -7.4(4) . . . . ?
Cu1 N2 C6 C7 171.7(3) . . . . ?
Cu1 N2 C10 C9 -171.5(4) . . . . ?
Cu1 N4 C18 C17 0.7(4) . . . . ?
Cu1 N4 C18 C19 -180.0(3) . . . . ?
Cu1 N4 C22 C21 179.8(4) . . . . ?
Cu1 N3 C13 C14 178.3(3) . . . . ?
N1 C5 C6 N2 0.3(5) . . . . ?
N1 C5 C6 C7 -178.8(3) . . . . ?
N1 C5 C4 C12 177.4(3) . . . . ?
N1 C5 C4 C3 -2.2(5) . . . . ?
N2 C6 C7 C8 -0.1(6) . . . . ?
N2 C6 C7 C11 -178.3(3) . . . . ?
N4 C18 C19 C23 -179.3(3) . . . . ?
N4 C18 C19 C20 0.0(5) . . . . ?
C17 N3 C13 C14 -1.0(6) . . . . ?
C17 C18 C19 C23 0.0(5) . . . . ?
C17 C18 C19 C20 179.2(3) . . . . ?
C17 C16 C24 C23 0.5(6) . . . . ?
C17 C16 C15 C14 -1.0(6) . . . . ?
N3 C17 C18 N4 -0.5(5) . . . . ?
N3 C17 C18 C19 -179.8(3) . . . . ?
N3 C17 C16 C24 179.6(3) . . . . ?
N3 C17 C16 C15 1.1(5) . . . . ?
C5 N1 C1 C2 -1.0(6) . . . . ?
C5 C6 C7 C8 179.0(4) . . . . ?
C5 C6 C7 C11 0.7(5) . . . . ?
C5 C4 C3 C2 -0.4(6) . . . . ?
C6 N2 C10 C9 -1.1(7) . . . . ?
C6 C5 C4 C12 -1.3(5) . . . . ?
C6 C5 C4 C3 179.1(3) . . . . ?
C6 C7 C8 C9 1.2(7) . . . . ?
C6 C7 C11 C12 -0.2(6) . . . . ?
C7 C8 C9 C10 -2.2(8) . . . . ?
C7 C11 C12 C4 -1.1(7) . . . . ?
C8 C7 C11 C12 -178.3(5) . . . . ?
C8 C9 C10 N2 2.2(8) . . . . ?
C10 N2 C6 C5 -179.0(4) . . . . ?
C10 N2 C6 C7 0.0(6) . . . . ?
C11 C7 C8 C9 179.2(5) . . . . ?
C11 C12 C4 C5 1.9(6) . . . . ?
C11 C12 C4 C3 -178.6(4) . . . . ?
C12 C4 C3 C2 -179.9(4) . . . . ?
C4 C5 C6 N2 179.1(3) . . . . ?
C4 C5 C6 C7 0.0(5) . . . . ?
C4 C3 C2 C1 2.1(7) . . . . ?
C3 C2 C1 N1 -1.4(7) . . . . ?
C1 N1 C5 C6 -178.4(3) . . . . ?
C1 N1 C5 C4 2.8(5) . . . . ?
C18 N4 C22 C21 -0.9(7) . . . . ?
C18 C17 N3 Cu1 0.1(4) . . . . ?
C18 C17 N3 C13 179.5(3) . . . . ?
C18 C17 C16 C24 0.0(5) . . . . ?
C18 C17 C16 C15 -178.5(3) . . . . ?
C18 C19 C20 C21 -0.3(6) . . . . ?
C16 C17 N3 Cu1 -179.5(3) . . . . ?
C16 C17 N3 C13 -0.1(5) . . . . ?
C16 C17 C18 N4 179.1(3) . . . . ?
C16 C17 C18 C19 -0.2(5) . . . . ?
C16 C24 C23 C19 -0.8(6) . . . . ?
C16 C15 C14 C13 0.0(6) . . . . ?
C24 C16 C15 C14 -179.4(4) . . . . ?
C24 C23 C19 C18 0.5(6) . . . . ?
C24 C23 C19 C20 -178.7(4) . . . . ?
C23 C19 C20 C21 178.9(4) . . . . ?
C19 C20 C21 C22 0.0(7) . . . . ?
C20 C21 C22 N4 0.6(8) . . . . ?
C22 N4 C18 C17 -178.7(4) . . . . ?
C22 N4 C18 C19 0.6(5) . . . . ?
C15 C16 C24 C23 178.8(4) . . . . ?
C15 C14 C13 N3 1.1(6) . . . . ?

loop_
_smtbx_masks_void_nr
_smtbx_masks_void_average_x
_smtbx_masks_void_average_y
_smtbx_masks_void_average_z
_smtbx_masks_void_volume
_smtbx_masks_void_count_electrons
_smtbx_masks_void_content
1 0.000 -0.173 -0.426 899.8 206.4 '9.2 CH3CN'
2 0.500 -0.817 -0.569 899.8 206.4 '9.2 CH3CN'
